data_2209667
loop_
_publ_author_name
'Zhuo, Xin'
'Pan, Zhao-Rui'
'Wang, Zuo-Wei'
'Li, Yi-Zhi'
'Zheng, He-Gen'

_publ_section_title
;Poly[[[(2,2'-bipyridine-\k^2^<i>N</i>,<i>N</i>')cobalt(II)]-\m~3~-5-hydroxyisophthalato-\k^4^<i>O</i>,<i>O</i>':<i>O</i>'':<i>O</i>''']
 dihydrate]
;
_journal_coeditor_code SJ2091
_journal_issue 7
_journal_name_full 'Acta Crystallographica Section E'
_journal_page_first m1722
_journal_page_last m1724
_journal_paper_doi 10.1107/S1600536806023907
_journal_volume 62
_journal_year 2006
_chemical_formula_iupac '[Co (C8 H4 O5) (C10 H8 N2)] , 2H2 O]'
_chemical_formula_moiety 'C18 H12 Co N2 O5 , 2H2 O'
_chemical_formula_sum 'C18 H16 Co N2 O7'
_chemical_formula_weight 431.26
_chemical_name_systematic
;
Poly[[[(2,2'-bipyridine-\k^2^N:N')cobalt(II)]-\m~3~-5-hydroxyisophthalato-
k^4^O,O':O'':O'''] dihydrate]
;
_space_group_IT_number 13
_symmetry_cell_setting monoclinic
_symmetry_space_group_name_Hall '-P 2yac'
_symmetry_space_group_name_H-M 'P 1 2/n 1'
_atom_sites_solution_hydrogens geom
_atom_sites_solution_primary direct
_atom_sites_solution_secondary difmap
_cell_angle_alpha 90.00
_cell_angle_beta 101.473(5)
_cell_angle_gamma 90.00
_cell_formula_units_Z 4
_cell_length_a 10.917(3)
_cell_length_b 11.530(3)
_cell_length_c 15.079(5)
_cell_measurement_reflns_used 994
_cell_measurement_temperature 298(2)
_cell_measurement_theta_max 26.0
_cell_measurement_theta_min 2.1
_cell_volume 1860.1(9)
_computing_cell_refinement SMART
_computing_data_collection 'SMART (Bruker, 2000)'
_computing_data_reduction 'SAINT (Bruker, 2000)'
_computing_molecular_graphics 'SHELXTL (Sheldrick, 2000)'
_computing_publication_material SHELXTL
_computing_structure_refinement 'SHELXL97 (Sheldrick, 1997)'
_computing_structure_solution 'SHELXS97 (Sheldrick, 1997)'
_diffrn_ambient_temperature 298(2)
_diffrn_measured_fraction_theta_full 0.991
_diffrn_measured_fraction_theta_max 0.991
_diffrn_measurement_device_type 'Bruker SMART APEX CCD area-detector'
_diffrn_measurement_method '\f and \w'
_diffrn_radiation_monochromator graphite
_diffrn_radiation_source 'fine-focus sealed tube'
_diffrn_radiation_type MoK\a
_diffrn_radiation_wavelength 0.71073
_diffrn_reflns_av_R_equivalents 0.0351
_diffrn_reflns_av_sigmaI/netI 0.0402
_diffrn_reflns_limit_h_max 13
_diffrn_reflns_limit_h_min -13
_diffrn_reflns_limit_k_max 13
_diffrn_reflns_limit_k_min -14
_diffrn_reflns_limit_l_max 18
_diffrn_reflns_limit_l_min -9
_diffrn_reflns_number 9780
_diffrn_reflns_theta_full 26.00
_diffrn_reflns_theta_max 26.00
_diffrn_reflns_theta_min 2.12
_diffrn_standards_number 0
_exptl_absorpt_coefficient_mu 0.966
_exptl_absorpt_correction_T_max 0.7872
_exptl_absorpt_correction_T_min 0.7473
_exptl_absorpt_correction_type multi-scan
_exptl_absorpt_process_details '(SADABS; Sheldrick, 2000)'
_exptl_crystal_colour red
_exptl_crystal_density_diffrn 1.540
_exptl_crystal_density_method 'not measured'
_exptl_crystal_description block
_exptl_crystal_F_000 884
_exptl_crystal_size_max 0.32
_exptl_crystal_size_mid 0.28
_exptl_crystal_size_min 0.26
_refine_diff_density_max 0.264
_refine_diff_density_min -0.408
_refine_ls_extinction_coef 0.003
_refine_ls_extinction_method 'SHELXL97 (Sheldrick, 1997)'
_refine_ls_goodness_of_fit_ref 1.002
_refine_ls_hydrogen_treatment constr
_refine_ls_matrix_type full
_refine_ls_number_parameters 258
_refine_ls_number_reflns 3643
_refine_ls_number_restraints 0
_refine_ls_restrained_S_all 1.002
_refine_ls_R_factor_all 0.0722
_refine_ls_R_factor_gt 0.0538
_refine_ls_shift/su_max 0.000
_refine_ls_shift/su_mean 0.000
_refine_ls_structure_factor_coef Fsqd
_refine_ls_weighting_details 'calc w = 1/[\s^2^(Fo^2^)+(0.0615P)^2^+2.1186P] where P=(Fo^2^+2Fc^2^)/3'
_refine_ls_weighting_scheme calc
_refine_ls_wR_factor_gt 0.1239
_refine_ls_wR_factor_ref 0.1310
_reflns_number_gt 2931
_reflns_number_total 3643
_reflns_threshold_expression I>2\s(I)
_cod_data_source_file sj2091.cif
_cod_data_source_block I
_cod_depositor_comments
;
The following automatic conversions were performed:
'_geom_bond_publ_flag' value 'Yes' changed to 'yes' according to
'/home/saulius/struct/CIF-dictionaries/cif_core.dic' dictionary named
'cif_core.dic' version 2.4.1 from 2010-06-29 (6
times).

'_geom_angle_publ_flag' value 'Yes' changed to 'yes' according to
'/home/saulius/struct/CIF-dictionaries/cif_core.dic' dictionary named
'cif_core.dic' version 2.4.1 from 2010-06-29 (15 times).

Automatic conversion script
Id: cif_fix_enum 1527 2010-12-29 10:47:43Z saulius 

The following automatic conversions were performed:

'_geom_bond_publ_flag' value 'Yes' changed to 'yes' according to
/home/saulius/struct/CIF-dictionaries/cif_core.dic dictionary named
'cif_core.dic' version 2.4.1 from 2010-06-29 (6
times).

'_geom_angle_publ_flag' value 'Yes' changed to 'yes'
according to /home/saulius/struct/CIF-dictionaries/cif_core.dic
dictionary named 'cif_core.dic' version 2.4.1 from 2010-06-29 (15
times).

Automatic conversion script
Id: cif_fix_values 1715 2011-07-08 13:25:40Z adriana 
;
_cod_original_cell_volume 1860.0(10)
_cod_original_sg_symbol_H-M 'P 2/n'
_cod_original_formula_sum 'C18 H16 Co1 N2 O7'
_cod_database_code 2209667
_cod_database_fobs_code 2209667

loop_
_symmetry_equiv_pos_as_xyz
'x, y, z'
'-x+1/2, y, -z+1/2'
'-x, -y, -z'
'x-1/2, -y, z-1/2'

loop_
_atom_site_type_symbol
_atom_site_label
_atom_site_fract_x
_atom_site_fract_y
_atom_site_fract_z
_atom_site_U_iso_or_equiv
_atom_site_adp_type
_atom_site_calc_flag
_atom_site_refinement_flags
_atom_site_occupancy
C C1 0.3308(3) 0.8366(3) 0.4921(2) 0.0387(8) Uani d . 1
H H1 0.3238 0.7605 0.5109 0.046 Uiso calc R 1
C C2 0.3037(4) 0.9259(4) 0.5470(3) 0.0476(9) Uani d . 1
H H2 0.2790 0.9102 0.6013 0.057 Uiso calc R 1
C C3 0.3144(4) 1.0375(4) 0.5187(3) 0.0489(10) Uani d . 1
H H3 0.2986 1.0994 0.5544 0.059 Uiso calc R 1
C C4 0.3487(4) 1.0575(3) 0.4371(3) 0.0450(9) Uani d . 1
H H4 0.3540 1.1329 0.4163 0.054 Uiso calc R 1
C C5 0.3753(3) 0.9644(3) 0.3861(3) 0.0391(8) Uani d . 1
C C6 0.4143(3) 0.9743(3) 0.2981(2) 0.0351(7) Uani d . 1
C C7 0.4454(3) 1.0775(3) 0.2625(2) 0.0376(8) Uani d . 1
H H7 0.4418 1.1467 0.2935 0.045 Uiso calc R 1
C C8 0.4817(3) 1.0767(3) 0.1807(3) 0.0426(9) Uani d . 1
H H8 0.5018 1.1457 0.1551 0.051 Uiso calc R 1
C C9 0.4881(4) 0.9743(3) 0.1373(3) 0.0487(10) Uani d . 1
H H9 0.5126 0.9723 0.0817 0.058 Uiso calc R 1
C C10 0.4579(4) 0.8742(4) 0.1767(3) 0.0456(9) Uani d . 1
H H10 0.4631 0.8042 0.1469 0.055 Uiso calc R 1
C C11 0.3454(3) 0.5831(3) 0.1752(2) 0.0394(8) Uani d . 1
C C12 0.3467(3) 0.4890(3) 0.1082(2) 0.0357(7) Uani d . 1
C C13 0.2379(3) 0.4599(3) 0.0492(2) 0.0378(8) Uani d . 1
H H13 0.1644 0.4995 0.0516 0.045 Uiso calc R 1
C C14 0.2370(4) 0.3725(3) -0.0132(3) 0.0434(9) Uani d . 1
C C15 0.1178(3) 0.3354(3) -0.0729(2) 0.0326(7) Uani d . 1
C C16 0.3484(3) 0.3163(3) -0.0195(2) 0.0349(7) Uani d . 1
H H16 0.3488 0.2597 -0.0634 0.042 Uiso calc R 1
C C17 0.4597(3) 0.3453(3) 0.0403(2) 0.0392(8) Uani d . 1
C C18 0.4589(3) 0.4304(3) 0.1052(2) 0.0336(7) Uani d . 1
H H18 0.5318 0.4486 0.1463 0.040 Uiso calc R 1
Co Co1 0.40672(5) 0.72064(4) 0.33049(3) 0.04107(17) Uani d . 1
N N1 0.3659(3) 0.8548(3) 0.41472(19) 0.0386(7) Uani d . 1
N N2 0.4213(3) 0.8727(2) 0.2563(2) 0.0375(7) Uani d . 1
O O1 0.2651(2) 0.6611(2) 0.15602(16) 0.0383(6) Uani d . 1
O O2 0.4277(2) 0.5842(2) 0.24745(15) 0.0340(5) Uani d . 1
O O3 0.0155(2) 0.3618(2) -0.05048(16) 0.0387(6) Uani d . 1
O O4 0.1178(2) 0.27619(19) -0.14217(15) 0.0340(5) Uani d . 1
O O5 0.5646(2) 0.2872(2) 0.03121(18) 0.0461(6) Uani d . 1
H H5 0.6176 0.2935 0.0779 0.055 Uiso calc R 1
O O6 0.2500 0.4179(3) 0.7500 0.0443(9) Uani d S 1
H H6A 0.2013 0.3829 0.7786 0.053 Uiso d R 1
O O7 0.5012(3) 0.3685(3) 0.3576(2) 0.0601(8) Uani d . 1
H H7A 0.5007 0.3850 0.4125 0.072 Uiso d R 1
H H7B 0.4683 0.4237 0.3237 0.072 Uiso d R 1
O O8 0.7394(4) 0.3391(5) 0.3372(3) 0.0430(12) Uani d P 0.50
H H8A 0.6561 0.3121 0.3346 0.052 Uiso d PR 0.50
H H8B 0.7581 0.3780 0.2852 0.052 Uiso d PR 0.50

loop_
_atom_site_aniso_label
_atom_site_aniso_U_11
_atom_site_aniso_U_22
_atom_site_aniso_U_33
_atom_site_aniso_U_12
_atom_site_aniso_U_13
_atom_site_aniso_U_23
C1 0.0404(19) 0.0362(18) 0.042(2) -0.0046(15) 0.0134(16) -0.0054(15)
C2 0.044(2) 0.054(2) 0.049(2) -0.0047(18) 0.0165(18) -0.0177(19)
C3 0.048(2) 0.048(2) 0.053(2) 0.0027(18) 0.0168(19) -0.0144(19)
C4 0.057(2) 0.0313(18) 0.044(2) 0.0017(17) 0.0031(18) -0.0113(16)
C5 0.0269(16) 0.0406(19) 0.047(2) -0.0012(14) 0.0007(15) -0.0051(16)
C6 0.0342(17) 0.0261(16) 0.0409(18) -0.0042(13) -0.0027(14) 0.0051(14)
C7 0.0415(19) 0.0283(16) 0.0392(19) -0.0092(14) -0.0012(15) 0.0137(14)
C8 0.0398(19) 0.045(2) 0.045(2) -0.0200(16) 0.0129(16) 0.0159(17)
C9 0.047(2) 0.050(2) 0.051(2) -0.0123(18) 0.0139(18) 0.0230(19)
C10 0.048(2) 0.051(2) 0.039(2) -0.0047(18) 0.0128(17) 0.0093(17)
C11 0.0409(19) 0.045(2) 0.0332(18) -0.0052(16) 0.0085(16) -0.0006(15)
C12 0.0414(19) 0.0387(18) 0.0265(16) -0.0004(15) 0.0058(14) 0.0030(14)
C13 0.0419(19) 0.0419(19) 0.0301(17) 0.0023(15) 0.0084(15) 0.0029(15)
C14 0.041(2) 0.046(2) 0.042(2) 0.0010(16) 0.0039(16) 0.0046(17)
C15 0.0278(16) 0.0439(19) 0.0255(16) -0.0005(14) 0.0035(13) 0.0031(14)
C16 0.0348(17) 0.0418(18) 0.0284(16) 0.0045(14) 0.0071(14) -0.0025(14)
C17 0.0417(19) 0.044(2) 0.0320(17) 0.0031(16) 0.0084(15) 0.0011(15)
C18 0.0415(18) 0.0277(16) 0.0305(17) 0.0030(14) 0.0044(14) 0.0023(13)
Co1 0.0413(3) 0.0372(3) 0.0431(3) -0.0003(2) 0.0045(2) -0.0002(2)
N1 0.0420(17) 0.0430(17) 0.0304(15) -0.0035(13) 0.0059(13) -0.0028(13)
N2 0.0431(16) 0.0300(14) 0.0367(16) -0.0002(12) 0.0015(13) 0.0052(12)
O1 0.0309(12) 0.0459(14) 0.0389(13) 0.0096(11) 0.0090(10) -0.0003(11)
O2 0.0310(12) 0.0345(12) 0.0322(12) 0.0056(9) -0.0039(10) -0.0109(10)
O3 0.0399(14) 0.0326(12) 0.0411(14) 0.0022(10) 0.0021(11) -0.0055(10)
O4 0.0347(12) 0.0345(12) 0.0318(12) -0.0015(10) 0.0042(10) -0.0106(10)
O5 0.0419(14) 0.0470(15) 0.0490(15) 0.0117(12) 0.0078(12) -0.0133(12)
O6 0.045(2) 0.049(2) 0.044(2) 0.000 0.0230(17) 0.000
O7 0.0657(19) 0.0593(18) 0.0564(18) 0.0191(15) 0.0151(15) -0.0039(14)
O8 0.034(2) 0.060(3) 0.038(3) 0.007(2) 0.013(2) 0.009(2)

loop_
_atom_type_symbol
_atom_type_description
_atom_type_scat_dispersion_real
_atom_type_scat_dispersion_imag
_atom_type_scat_source
C C 0.0033 0.0016 'International Tables Vol C Tables 4.2.6.8 and 6.1.1.4'
H H 0.0000 0.0000 'International Tables Vol C Tables 4.2.6.8 and 6.1.1.4'
N N 0.0061 0.0033 'International Tables Vol C Tables 4.2.6.8 and 6.1.1.4'
O O 0.0106 0.0060 'International Tables Vol C Tables 4.2.6.8 and 6.1.1.4'
Co Co 0.3494 0.9721 'International Tables Vol C Tables 4.2.6.8 and 6.1.1.4'

loop_
_geom_angle_atom_site_label_1
_geom_angle_atom_site_label_2
_geom_angle_atom_site_label_3
_geom_angle_site_symmetry_1
_geom_angle_site_symmetry_3
_geom_angle
_geom_angle_publ_flag
N1 C1 C2 . . 123.0(4) ?
N1 C1 H1 . . 118.5 ?
C2 C1 H1 . . 118.5 ?
C3 C2 C1 . . 118.0(4) ?
C3 C2 H2 . . 121.0 ?
C1 C2 H2 . . 121.0 ?
C2 C3 C4 . . 119.4(4) ?
C2 C3 H3 . . 120.3 ?
C4 C3 H3 . . 120.3 ?
C3 C4 C5 . . 119.5(4) ?
C3 C4 H4 . . 120.3 ?
C5 C4 H4 . . 120.3 ?
N1 C5 C4 . . 120.8(4) ?
N1 C5 C6 . . 114.6(3) ?
C4 C5 C6 . . 124.7(3) ?
N2 C6 C7 . . 122.1(3) ?
N2 C6 C5 . . 114.1(3) ?
C7 C6 C5 . . 123.8(3) ?
C8 C7 C6 . . 119.0(4) ?
C8 C7 H7 . . 120.5 ?
C6 C7 H7 . . 120.5 ?
C9 C8 C7 . . 119.4(3) ?
C9 C8 H8 . . 120.3 ?
C7 C8 H8 . . 120.3 ?
C8 C9 C10 . . 119.0(4) ?
C8 C9 H9 . . 120.5 ?
C10 C9 H9 . . 120.5 ?
N2 C10 C9 . . 122.7(4) ?
N2 C10 H10 . . 118.6 ?
C9 C10 H10 . . 118.6 ?
O1 C11 O2 . . 122.5(3) ?
O1 C11 C12 . . 118.0(3) ?
O2 C11 C12 . . 119.4(3) ?
C13 C12 C18 . . 120.5(3) ?
C13 C12 C11 . . 119.6(3) ?
C18 C12 C11 . . 119.9(3) ?
C12 C13 C14 . . 120.5(3) ?
C12 C13 H13 . . 119.8 ?
C14 C13 H13 . . 119.8 ?
C13 C14 C16 . . 119.8(3) ?
C13 C14 C15 . . 120.6(3) ?
C16 C14 C15 . . 119.6(3) ?
O4 C15 O3 . . 120.1(3) ?
O4 C15 C14 . . 121.1(3) ?
O3 C15 C14 . . 118.7(3) ?
C14 C16 C17 . . 120.0(3) ?
C14 C16 H16 . . 120.0 ?
C17 C16 H16 . . 120.0 ?
O5 C17 C18 . . 123.0(3) ?
O5 C17 C16 . . 117.2(3) ?
C18 C17 C16 . . 119.8(3) ?
C17 C18 C12 . . 119.3(3) ?
C17 C18 H18 . . 120.3 ?
C12 C18 H18 . . 120.3 ?
O1 Co1 O2 2 . 91.12(10) yes
O1 Co1 N2 2 . 120.04(11) yes
O2 Co1 N2 . . 106.59(11) yes
O1 Co1 N1 2 . 83.01(11) yes
O2 Co1 N1 . . 174.06(11) yes
N2 Co1 N1 . . 75.85(12) yes
O1 Co1 O3 2 4_666 97.63(10) yes
O2 Co1 O3 . 4_666 93.44(9) yes
N2 Co1 O3 . 4_666 136.06(10) yes
N1 Co1 O3 . 4_666 88.24(11) yes
O1 Co1 O4 2 4_666 155.47(9) yes
O2 Co1 O4 . 4_666 83.68(9) yes
N2 Co1 O4 . 4_666 84.33(10) yes
N1 Co1 O4 . 4_666 102.04(10) yes
O3 Co1 O4 4_666 4_666 58.97(9) yes
C1 N1 C5 . . 119.3(3) ?
C1 N1 Co1 . . 123.5(2) ?
C5 N1 Co1 . . 117.2(2) ?
C10 N2 C6 . . 117.7(3) ?
C10 N2 Co1 . . 123.7(3) ?
C6 N2 Co1 . . 117.5(2) ?
C11 O1 Co1 . 2 146.5(2) ?
C11 O2 Co1 . . 112.7(2) ?
C15 O3 Co1 . 4_565 92.3(2) ?
C15 O4 Co1 . 4_565 88.49(19) ?
C17 O5 H5 . . 109.5 ?
H7A O7 H7B . . 109.5 ?
H8A O8 H8B . . 118.2 ?

loop_
_geom_bond_atom_site_label_1
_geom_bond_atom_site_label_2
_geom_bond_site_symmetry_2
_geom_bond_distance
_geom_bond_publ_flag
C1 N1 . 1.315(4) ?
C1 C2 . 1.389(5) ?
C1 H1 . 0.9300 ?
C2 C3 . 1.368(6) ?
C2 H2 . 0.9300 ?
C3 C4 . 1.375(6) ?
C3 H3 . 0.9300 ?
C4 C5 . 1.385(5) ?
C4 H4 . 0.9300 ?
C5 N1 . 1.345(5) ?
C5 C6 . 1.476(5) ?
C6 N2 . 1.340(4) ?
C6 C7 . 1.375(4) ?
C7 C8 . 1.368(5) ?
C7 H7 . 0.9300 ?
C8 C9 . 1.358(6) ?
C8 H8 . 0.9300 ?
C9 C10 . 1.368(5) ?
C9 H9 . 0.9300 ?
C10 N2 . 1.339(5) ?
C10 H10 . 0.9300 ?
C11 O1 . 1.249(4) ?
C11 O2 . 1.267(4) ?
C11 C12 . 1.485(5) ?
C12 C13 . 1.376(5) ?
C12 C18 . 1.407(5) ?
C13 C14 . 1.378(5) ?
C13 H13 . 0.9300 ?
C14 C16 . 1.398(5) ?
C14 C15 . 1.490(5) ?
C15 O4 . 1.248(4) ?
C15 O3 . 1.267(4) ?
C16 C17 . 1.403(5) ?
C16 H16 . 0.9300 ?
C17 O5 . 1.358(4) ?
C17 C18 . 1.386(5) ?
C18 H18 . 0.9300 ?
Co1 O1 2 2.045(2) yes
Co1 O2 . 2.052(2) yes
Co1 N2 . 2.102(3) yes
Co1 N1 . 2.105(3) yes
Co1 O3 4_666 2.165(2) yes
Co1 O4 4_666 2.259(2) yes
O1 Co1 2 2.045(2) ?
O3 Co1 4_565 2.165(2) ?
O4 Co1 4_565 2.259(2) ?
O5 H5 . 0.8200 ?
O6 H6A . 0.8500 ?
O7 H7A . 0.8501 ?
O7 H7B . 0.8499 ?
O8 H8A . 0.9543 ?
O8 H8B . 0.9600 ?

loop_
_geom_hbond_atom_site_label_D
_geom_hbond_atom_site_label_H
_geom_hbond_atom_site_label_A
_geom_hbond_site_symmetry_A
_geom_hbond_distance_DH
_geom_hbond_distance_HA
_geom_hbond_distance_DA
_geom_hbond_angle_DHA
O8 H8B O6 3_666 0.96 2.41 3.107(6) 129.2
O8 H8A O7 . 0.95 1.91 2.701(5) 138.9
O7 H7B O2 . 0.85 2.18 3.009(4) 166.3
O7 H7A O3 2 0.85 2.14 2.951(4) 159.4
O6 H6A O4 1_556 0.85 2.05 2.886(3) 167.4
O8 H8B O8 2_655 0.96 1.91 2.686(10) 136.7
O5 H5 O8 2_655 0.82 1.89 2.680(6) 162.6
